data_4069655
loop_
_publ_author_name
'Cordiner, Richard L.'
'Hill, Anthony F.'
'Wagler, J\"org'

_publ_section_title
;
 Reactions of [Ru(CO)2(PPh3)3] with Alkynylphosphonium Salts:
 Phosphaallenylidene vs Phosphonioacetylide Coordination
;
_journal_issue 16
_journal_name_full Organometallics
_journal_page_first 4880
_journal_paper_doi 10.1021/om9003384
_journal_volume 28
_journal_year 2009
_chemical_formula_moiety 'C58 H46 O2 P3 Ru, C H2 Cl2, C F3 O3 S'
_chemical_formula_sum 'C60 H48 Cl2 F3 O5 P3 Ru S'
_chemical_formula_weight 1202.92
_chemical_name_systematic
;
 ?
;
_space_group_IT_number 2
_symmetry_cell_setting triclinic
_symmetry_space_group_name_Hall '-P 1'
_symmetry_space_group_name_H-M 'P -1'
_atom_sites_solution_hydrogens geom
_atom_sites_solution_primary direct
_atom_sites_solution_secondary difmap
_audit_creation_method SHELXL-97
_cell_angle_alpha 86.3740(10)
_cell_angle_beta 78.064(2)
_cell_angle_gamma 79.451(2)
_cell_formula_units_Z 2
_cell_length_a 10.0272(2)
_cell_length_b 14.6376(4)
_cell_length_c 19.3095(7)
_cell_measurement_reflns_used 98580
_cell_measurement_temperature 100(2)
_cell_measurement_theta_max 25.028
_cell_measurement_theta_min 2.546
_cell_volume 2725.05(14)
_computing_structure_refinement 'SHELXL-97 (Sheldrick, 1997)'
_diffrn_ambient_temperature 100(2)
_diffrn_measured_fraction_theta_full 0.989
_diffrn_measured_fraction_theta_max 0.989
_diffrn_measurement_device_type 'Nonius Kappa CCD area detector'
_diffrn_measurement_method 'phi and omega scans'
_diffrn_radiation_monochromator graphite
_diffrn_radiation_source 'fine-focus sealed tube'
_diffrn_radiation_type MoK\a
_diffrn_radiation_wavelength 0.71073
_diffrn_reflns_av_R_equivalents 0.0753
_diffrn_reflns_av_sigmaI/netI 0.0487
_diffrn_reflns_limit_h_max 11
_diffrn_reflns_limit_h_min -11
_diffrn_reflns_limit_k_max 17
_diffrn_reflns_limit_k_min -17
_diffrn_reflns_limit_l_max 22
_diffrn_reflns_limit_l_min -9
_diffrn_reflns_number 34494
_diffrn_reflns_theta_full 25.00
_diffrn_reflns_theta_max 25.00
_diffrn_reflns_theta_min 2.55
_exptl_absorpt_coefficient_mu 0.572
_exptl_absorpt_correction_T_max 0.983
_exptl_absorpt_correction_T_min 0.804
_exptl_absorpt_correction_type multi-scan
_exptl_absorpt_process_details SORTAV
_exptl_crystal_colour colorless
_exptl_crystal_density_diffrn 1.466
_exptl_crystal_density_method 'not measured'
_exptl_crystal_description plate
_exptl_crystal_F_000 1228
_exptl_crystal_size_max 0.40
_exptl_crystal_size_mid 0.10
_exptl_crystal_size_min 0.03
_refine_diff_density_max 0.616
_refine_diff_density_min -0.985
_refine_diff_density_rms 0.126
_refine_ls_extinction_coef 0.0080(9)
_refine_ls_extinction_expression Fc^*^=kFc[1+0.001xFc^2^\l^3^/sin(2\q)]^-1/4^
_refine_ls_extinction_method SHELXL
_refine_ls_goodness_of_fit_ref 1.055
_refine_ls_hydrogen_treatment mixed
_refine_ls_matrix_type full
_refine_ls_number_parameters 696
_refine_ls_number_reflns 34494
_refine_ls_number_restraints 9
_refine_ls_restrained_S_all 1.055
_refine_ls_R_factor_all 0.0747
_refine_ls_R_factor_gt 0.0619
_refine_ls_shift/su_max 0.001
_refine_ls_shift/su_mean 0.000
_refine_ls_structure_factor_coef Fsqd
_refine_ls_weighting_details 'calc w=1/[\s^2^(Fo^2^)+(0.0920P)^2^+12.8691P] where P=(Fo^2^+2Fc^2^)/3'
_refine_ls_weighting_scheme calc
_refine_ls_wR_factor_gt 0.1684
_refine_ls_wR_factor_ref 0.1768
_reflns_number_gt 8225
_reflns_number_total 9482
_reflns_threshold_expression >2sigma(I)
_cod_data_source_file om9003384_si_001.cif
_cod_data_source_block rc02902_5
_cod_original_sg_symbol_Hall -P1
_cod_original_sg_symbol_H-M P-1
_cod_database_code 4069655

loop_
_symmetry_equiv_pos_as_xyz
'x, y, z'
'-x, -y, -z'

loop_
_atom_site_label
_atom_site_type_symbol
_atom_site_fract_x
_atom_site_fract_y
_atom_site_fract_z
_atom_site_U_iso_or_equiv
_atom_site_adp_type
_atom_site_occupancy
_atom_site_symmetry_multiplicity
_atom_site_calc_flag
_atom_site_refinement_flags
_atom_site_disorder_assembly
_atom_site_disorder_group
Cl1 Cl 0.8082(3) 0.2817(2) 0.95496(16) 0.0663(7) Uani 0.90 1 d PD A 1
C1S C 0.9113(10) 0.1968(2) 0.8986(6) 0.050(2) Uani 0.90 1 d PD A 1
H1S1 H 0.8773 0.2010 0.8536 0.060 Uiso 0.90 1 calc PR A 1
H1S2 H 1.0073 0.2093 0.8874 0.060 Uiso 0.90 1 calc PR A 1
Cl2 Cl 0.9124(5) 0.0845(2) 0.9343(2) 0.0931(11) Uani 0.90 1 d PD A 1
Cl1A Cl 0.994(3) 0.256(3) 0.9021(19) 0.099(7) Uani 0.10 1 d PD B 2
C1SA C 0.894(9) 0.171(8) 0.898(8) 0.099(7) Uani 0.10 1 d PD B 2
H1S3 H 0.9435 0.1091 0.9099 0.118 Uiso 0.10 1 calc PR B 2
H1S4 H 0.8754 0.1699 0.8498 0.118 Uiso 0.10 1 calc PR B 2
Cl2A Cl 0.740(3) 0.200(3) 0.9591(19) 0.099(7) Uani 0.10 1 d PD B 2
S1 S 0.40550(16) 0.17170(12) 0.79905(9) 0.0279(4) Uani 1 1 d . . .
O3 O 0.2623(5) 0.2150(4) 0.8199(3) 0.0403(12) Uani 1 1 d . . .
O4 O 0.4497(5) 0.0934(3) 0.8431(3) 0.0314(10) Uani 1 1 d . . .
O5 O 0.4563(6) 0.1596(4) 0.7245(3) 0.0491(15) Uani 1 1 d . . .
F1 F 0.4634(5) 0.2795(4) 0.8889(3) 0.0585(14) Uani 1 1 d . . .
F2 F 0.4741(7) 0.3383(4) 0.7838(4) 0.082(2) Uani 1 1 d . . .
F3 F 0.6359(5) 0.2280(3) 0.8049(3) 0.0559(13) Uani 1 1 d . . .
C1A C 0.4975(8) 0.2586(5) 0.8191(5) 0.045(2) Uani 1 1 d . . .
Ru1 Ru 0.83401(5) 0.67529(3) 0.62153(3) 0.01640(16) Uani 1 1 d . . .
H1 H 0.698(6) 0.747(4) 0.661(3) 0.020 Uiso 1 1 d . . .
P1 P 1.03068(16) 0.73481(10) 0.82660(8) 0.0198(3) Uani 1 1 d . . .
P2 P 0.91036(15) 0.81108(10) 0.56565(8) 0.0173(3) Uani 1 1 d . . .
P3 P 0.73461(15) 0.56118(10) 0.69638(8) 0.0174(3) Uani 1 1 d . . .
O1 O 0.6583(5) 0.6582(3) 0.5130(3) 0.0294(10) Uani 1 1 d . . .
O2 O 1.0842(4) 0.5361(3) 0.5444(3) 0.0301(10) Uani 1 1 d . . .
C1 C 0.7259(6) 0.6643(4) 0.5535(3) 0.0230(13) Uani 1 1 d . . .
C2 C 0.9933(6) 0.5882(4) 0.5743(3) 0.0201(12) Uani 1 1 d . . .
C3 C 0.9267(6) 0.6984(4) 0.7019(3) 0.0206(12) Uani 1 1 d . . .
C4 C 0.9785(6) 0.7154(4) 0.7514(3) 0.0218(13) Uani 1 1 d . . .
C5 C 1.1675(6) 0.8020(4) 0.8061(3) 0.0234(13) Uani 1 1 d . . .
C6 C 1.2615(6) 0.7896(4) 0.7419(4) 0.0258(13) Uani 1 1 d . . .
H6 H 1.2530 0.7457 0.7095 0.031 Uiso 1 1 calc R . .
C7 C 1.3684(7) 0.8416(5) 0.7249(4) 0.0306(15) Uani 1 1 d . . .
H7 H 1.4330 0.8333 0.6813 0.037 Uiso 1 1 calc R . .
C8 C 1.3785(7) 0.9055(5) 0.7728(4) 0.0361(16) Uani 1 1 d . . .
H8 H 1.4511 0.9408 0.7616 0.043 Uiso 1 1 calc R . .
C9 C 1.2853(8) 0.9190(5) 0.8364(4) 0.0409(18) Uani 1 1 d . . .
H9 H 1.2938 0.9632 0.8685 0.049 Uiso 1 1 calc R . .
C10 C 1.1785(8) 0.8670(5) 0.8532(4) 0.0366(17) Uani 1 1 d . . .
H10 H 1.1135 0.8761 0.8966 0.044 Uiso 1 1 calc R . .
C11 C 0.8885(6) 0.7977(4) 0.8869(4) 0.0250(13) Uani 1 1 d . . .
C12 C 0.7919(7) 0.8627(5) 0.8609(4) 0.0300(14) Uani 1 1 d . . .
H12 H 0.7975 0.8707 0.8112 0.036 Uiso 1 1 calc R . .
C13 C 0.6856(7) 0.9170(5) 0.9073(4) 0.0344(16) Uani 1 1 d . . .
H13 H 0.6202 0.9627 0.8894 0.041 Uiso 1 1 calc R . .
C14 C 0.6766(7) 0.9035(5) 0.9794(4) 0.0350(16) Uani 1 1 d . . .
H14 H 0.6039 0.9397 1.0112 0.042 Uiso 1 1 calc R . .
C15 C 0.7731(7) 0.8373(5) 1.0060(4) 0.0356(16) Uani 1 1 d . . .
H15 H 0.7660 0.8282 1.0557 0.043 Uiso 1 1 calc R . .
C16 C 0.8790(6) 0.7850(5) 0.9599(3) 0.0278(14) Uani 1 1 d . . .
H16 H 0.9456 0.7403 0.9779 0.033 Uiso 1 1 calc R . .
C17 C 1.0899(6) 0.6257(4) 0.8670(3) 0.0208(12) Uani 1 1 d . . .
C18 C 1.2217(7) 0.6025(5) 0.8830(3) 0.0265(14) Uani 1 1 d . . .
H18 H 1.2819 0.6469 0.8759 0.032 Uiso 1 1 calc R . .
C19 C 1.2635(7) 0.5139(5) 0.9094(4) 0.0318(15) Uani 1 1 d . . .
H19 H 1.3535 0.4974 0.9199 0.038 Uiso 1 1 calc R . .
C20 C 1.1766(8) 0.4495(5) 0.9206(4) 0.0348(16) Uani 1 1 d . . .
H20 H 1.2076 0.3886 0.9375 0.042 Uiso 1 1 calc R . .
C21 C 1.0440(7) 0.4734(5) 0.9072(4) 0.0323(15) Uani 1 1 d . . .
H21 H 0.9826 0.4298 0.9172 0.039 Uiso 1 1 calc R . .
C22 C 1.0014(7) 0.5593(4) 0.8799(4) 0.0275(14) Uani 1 1 d . . .
H22 H 0.9113 0.5746 0.8694 0.033 Uiso 1 1 calc R . .
C23 C 1.0908(6) 0.7928(4) 0.5207(3) 0.0195(12) Uani 1 1 d . . .
C24 C 1.1377(6) 0.8315(4) 0.4538(3) 0.0228(13) Uani 1 1 d . . .
H24 H 1.0734 0.8688 0.4293 0.027 Uiso 1 1 calc R . .
C25 C 1.2776(6) 0.8154(4) 0.4231(3) 0.0251(13) Uani 1 1 d . . .
H25 H 1.3078 0.8402 0.3771 0.030 Uiso 1 1 calc R . .
C26 C 1.3738(6) 0.7637(4) 0.4588(4) 0.0255(13) Uani 1 1 d . . .
H26 H 1.4697 0.7541 0.4381 0.031 Uiso 1 1 calc R . .
C27 C 1.3273(6) 0.7258(4) 0.5258(4) 0.0255(13) Uani 1 1 d . . .
H27 H 1.3924 0.6902 0.5507 0.031 Uiso 1 1 calc R . .
C28 C 1.1884(6) 0.7393(4) 0.5563(3) 0.0222(13) Uani 1 1 d . . .
H28 H 1.1585 0.7122 0.6016 0.027 Uiso 1 1 calc R . .
C29 C 0.8991(6) 0.9022(4) 0.6287(3) 0.0186(12) Uani 1 1 d . . .
C30 C 1.0147(6) 0.9333(4) 0.6389(3) 0.0241(13) Uani 1 1 d . . .
H30 H 1.1027 0.9109 0.6106 0.029 Uiso 1 1 calc R . .
C31 C 1.0021(7) 0.9989(4) 0.6919(4) 0.0292(14) Uani 1 1 d . . .
H31 H 1.0823 1.0181 0.7009 0.035 Uiso 1 1 calc R . .
C32 C 0.8732(7) 1.0348(4) 0.7304(4) 0.0295(15) Uani 1 1 d . . .
H32 H 0.8650 1.0799 0.7650 0.035 Uiso 1 1 calc R . .
C33 C 0.7542(7) 1.0054(4) 0.7192(3) 0.0268(14) Uani 1 1 d . . .
H33 H 0.6654 1.0312 0.7451 0.032 Uiso 1 1 calc R . .
C34 C 0.7684(6) 0.9372(4) 0.6690(3) 0.0235(13) Uani 1 1 d . . .
H34 H 0.6891 0.9146 0.6623 0.028 Uiso 1 1 calc R . .
C35 C 0.8156(6) 0.8675(4) 0.4990(3) 0.0232(13) Uani 1 1 d . . .
C36 C 0.7455(6) 0.9597(4) 0.5044(3) 0.0245(13) Uani 1 1 d . . .
H36 H 0.7537 0.9972 0.5412 0.029 Uiso 1 1 calc R . .
C37 C 0.6636(7) 0.9961(4) 0.4555(4) 0.0277(14) Uani 1 1 d . . .
H37 H 0.6152 1.0583 0.4596 0.033 Uiso 1 1 calc R . .
C38 C 0.6522(7) 0.9426(5) 0.4010(4) 0.0311(15) Uani 1 1 d . . .
H38 H 0.5955 0.9679 0.3682 0.037 Uiso 1 1 calc R . .
C39 C 0.7233(7) 0.8526(5) 0.3945(4) 0.0288(14) Uani 1 1 d . . .
H39 H 0.7155 0.8160 0.3570 0.035 Uiso 1 1 calc R . .
C40 C 0.8061(6) 0.8148(4) 0.4422(3) 0.0223(13) Uani 1 1 d . . .
H40 H 0.8565 0.7532 0.4366 0.027 Uiso 1 1 calc R . .
C41 C 0.6757(6) 0.5875(4) 0.7908(3) 0.0194(12) Uani 1 1 d . . .
C42 C 0.6269(6) 0.6782(4) 0.8122(4) 0.0260(14) Uani 1 1 d . . .
H42 H 0.6280 0.7278 0.7780 0.031 Uiso 1 1 calc R . .
C43 C 0.5760(7) 0.6972(5) 0.8837(4) 0.0332(16) Uani 1 1 d . . .
H43 H 0.5410 0.7594 0.8979 0.040 Uiso 1 1 calc R . .
C44 C 0.5765(7) 0.6253(5) 0.9343(4) 0.0311(15) Uani 1 1 d . . .
H44 H 0.5428 0.6382 0.9830 0.037 Uiso 1 1 calc R . .
C45 C 0.6260(7) 0.5355(5) 0.9133(4) 0.0321(15) Uani 1 1 d . . .
H45 H 0.6276 0.4864 0.9479 0.039 Uiso 1 1 calc R . .
C46 C 0.6742(6) 0.5153(4) 0.8414(3) 0.0234(13) Uani 1 1 d . . .
H46 H 0.7058 0.4528 0.8274 0.028 Uiso 1 1 calc R . .
C47 C 0.8514(6) 0.4498(4) 0.7017(3) 0.0193(12) Uani 1 1 d . . .
C48 C 0.9775(6) 0.4523(4) 0.7209(3) 0.0250(13) Uani 1 1 d . . .
H48 H 1.0044 0.5103 0.7253 0.030 Uiso 1 1 calc R . .
C49 C 1.0632(7) 0.3700(4) 0.7334(3) 0.0265(14) Uani 1 1 d . . .
H49 H 1.1472 0.3718 0.7483 0.032 Uiso 1 1 calc R . .
C50 C 1.0278(6) 0.2855(4) 0.7245(3) 0.0265(14) Uani 1 1 d . . .
H50 H 1.0873 0.2294 0.7330 0.032 Uiso 1 1 calc R . .
C51 C 0.9055(7) 0.2828(4) 0.7032(4) 0.0289(14) Uani 1 1 d . . .
H51 H 0.8826 0.2246 0.6956 0.035 Uiso 1 1 calc R . .
C52 C 0.8156(6) 0.3641(4) 0.6926(3) 0.0241(13) Uani 1 1 d . . .
H52 H 0.7304 0.3616 0.6793 0.029 Uiso 1 1 calc R . .
C53 C 0.5818(6) 0.5305(4) 0.6728(3) 0.0197(12) Uani 1 1 d . . .
C54 C 0.4515(6) 0.5514(4) 0.7174(3) 0.0228(13) Uani 1 1 d . . .
H54 H 0.4415 0.5809 0.7611 0.027 Uiso 1 1 calc R . .
C55 C 0.3356(6) 0.5282(4) 0.6966(4) 0.0289(14) Uani 1 1 d . . .
H55 H 0.2468 0.5431 0.7263 0.035 Uiso 1 1 calc R . .
C56 C 0.3482(7) 0.4850(4) 0.6352(4) 0.0281(14) Uani 1 1 d . . .
H56 H 0.2691 0.4692 0.6222 0.034 Uiso 1 1 calc R . .
C57 C 0.4781(6) 0.4636(4) 0.5909(4) 0.0244(13) Uani 1 1 d . . .
H57 H 0.4872 0.4325 0.5480 0.029 Uiso 1 1 calc R . .
C58 C 0.5933(6) 0.4872(4) 0.6088(3) 0.0223(13) Uani 1 1 d . . .
H58 H 0.6807 0.4740 0.5775 0.027 Uiso 1 1 calc R . .

loop_
_atom_site_aniso_label
_atom_site_aniso_U_11
_atom_site_aniso_U_22
_atom_site_aniso_U_33
_atom_site_aniso_U_23
_atom_site_aniso_U_13
_atom_site_aniso_U_12
Cl1 0.0703(18) 0.0595(16) 0.0708(18) -0.0105(13) -0.0185(14) -0.0076(13)
C1S 0.053(6) 0.060(7) 0.044(5) -0.006(5) -0.012(4) -0.021(5)
Cl2 0.127(3) 0.0544(17) 0.098(3) -0.0135(17) -0.017(2) -0.0182(18)
Cl1A 0.114(19) 0.096(16) 0.089(16) 0.010(13) -0.037(14) -0.012(14)
C1SA 0.114(19) 0.096(16) 0.089(16) 0.010(13) -0.037(14) -0.012(14)
Cl2A 0.114(19) 0.096(16) 0.089(16) 0.010(13) -0.037(14) -0.012(14)
S1 0.0217(8) 0.0351(9) 0.0262(8) 0.0001(7) -0.0073(6) -0.0010(6)
O3 0.018(2) 0.057(3) 0.041(3) 0.001(2) -0.007(2) 0.005(2)
O4 0.034(3) 0.022(2) 0.037(3) 0.0065(19) -0.006(2) -0.0040(19)
O5 0.041(3) 0.083(4) 0.022(3) -0.004(3) -0.010(2) 0.001(3)
F1 0.050(3) 0.057(3) 0.069(4) -0.033(3) -0.001(2) -0.013(2)
F2 0.082(4) 0.036(3) 0.114(5) 0.029(3) 0.005(4) -0.009(3)
F3 0.031(2) 0.052(3) 0.082(4) -0.009(3) 0.003(2) -0.015(2)
C1A 0.039(4) 0.026(4) 0.065(6) 0.000(4) 0.001(4) -0.005(3)
Ru1 0.0138(2) 0.0154(2) 0.0205(3) 0.00009(18) -0.00401(18) -0.00334(16)
P1 0.0199(8) 0.0198(7) 0.0214(8) 0.0002(6) -0.0054(6) -0.0069(6)
P2 0.0152(7) 0.0155(7) 0.0210(8) 0.0010(6) -0.0036(6) -0.0024(5)
P3 0.0154(7) 0.0160(7) 0.0216(8) -0.0001(6) -0.0038(6) -0.0044(5)
O1 0.027(2) 0.031(2) 0.035(3) 0.006(2) -0.015(2) -0.0115(19)
O2 0.020(2) 0.029(2) 0.038(3) -0.009(2) -0.004(2) 0.0025(19)
C1 0.016(3) 0.022(3) 0.030(4) 0.000(3) 0.002(3) -0.008(2)
C2 0.018(3) 0.025(3) 0.022(3) 0.006(3) -0.010(2) -0.011(3)
C3 0.016(3) 0.017(3) 0.026(3) 0.003(2) 0.003(2) -0.006(2)
C4 0.023(3) 0.021(3) 0.024(3) 0.002(2) -0.005(2) -0.009(2)
C5 0.023(3) 0.021(3) 0.028(3) 0.004(3) -0.008(3) -0.007(2)
C6 0.020(3) 0.026(3) 0.031(4) 0.000(3) -0.005(3) -0.004(2)
C7 0.020(3) 0.033(4) 0.037(4) 0.003(3) 0.000(3) -0.006(3)
C8 0.030(4) 0.037(4) 0.044(4) 0.002(3) -0.005(3) -0.016(3)
C9 0.040(4) 0.045(4) 0.044(5) -0.012(4) -0.006(3) -0.023(3)
C10 0.038(4) 0.042(4) 0.033(4) -0.006(3) 0.000(3) -0.022(3)
C11 0.021(3) 0.024(3) 0.031(4) -0.003(3) -0.003(3) -0.009(2)
C12 0.030(4) 0.027(3) 0.031(4) -0.002(3) -0.006(3) -0.001(3)
C13 0.031(4) 0.029(3) 0.040(4) -0.003(3) -0.008(3) 0.003(3)
C14 0.028(4) 0.038(4) 0.034(4) -0.003(3) 0.004(3) -0.002(3)
C15 0.032(4) 0.048(4) 0.026(4) -0.003(3) -0.005(3) -0.004(3)
C16 0.020(3) 0.039(4) 0.024(3) -0.001(3) -0.006(3) -0.003(3)
C17 0.023(3) 0.018(3) 0.020(3) -0.001(2) -0.002(2) -0.004(2)
C18 0.022(3) 0.035(4) 0.024(3) -0.001(3) -0.005(3) -0.008(3)
C19 0.027(4) 0.038(4) 0.028(4) 0.003(3) -0.005(3) 0.000(3)
C20 0.042(4) 0.025(3) 0.034(4) 0.006(3) -0.006(3) -0.001(3)
C21 0.035(4) 0.027(3) 0.039(4) 0.005(3) -0.013(3) -0.012(3)
C22 0.022(3) 0.028(3) 0.034(4) -0.001(3) -0.007(3) -0.008(3)
C23 0.021(3) 0.014(3) 0.025(3) -0.004(2) -0.006(2) -0.004(2)
C24 0.021(3) 0.018(3) 0.028(3) 0.001(2) -0.001(3) -0.002(2)
C25 0.023(3) 0.022(3) 0.026(3) -0.006(3) 0.006(3) -0.004(2)
C26 0.018(3) 0.022(3) 0.034(4) 0.001(3) 0.000(3) -0.003(2)
C27 0.019(3) 0.025(3) 0.032(4) 0.001(3) -0.004(3) -0.003(2)
C28 0.020(3) 0.024(3) 0.024(3) 0.001(2) -0.006(2) -0.004(2)
C29 0.024(3) 0.013(3) 0.019(3) 0.006(2) -0.006(2) -0.003(2)
C30 0.020(3) 0.021(3) 0.031(4) 0.002(3) -0.006(3) -0.003(2)
C31 0.038(4) 0.021(3) 0.031(4) 0.000(3) -0.009(3) -0.007(3)
C32 0.048(4) 0.015(3) 0.026(3) 0.000(3) -0.007(3) -0.007(3)
C33 0.037(4) 0.016(3) 0.023(3) 0.001(2) -0.003(3) 0.000(3)
C34 0.021(3) 0.022(3) 0.027(3) 0.006(3) -0.004(3) -0.006(2)
C35 0.021(3) 0.025(3) 0.025(3) 0.002(3) -0.003(2) -0.008(2)
C36 0.023(3) 0.022(3) 0.028(3) 0.000(3) -0.003(3) -0.004(2)
C37 0.024(3) 0.024(3) 0.035(4) 0.008(3) -0.008(3) -0.004(3)
C38 0.028(3) 0.035(4) 0.030(4) 0.012(3) -0.010(3) -0.004(3)
C39 0.024(3) 0.038(4) 0.025(4) -0.002(3) -0.003(3) -0.008(3)
C40 0.017(3) 0.024(3) 0.026(3) 0.005(2) -0.004(2) -0.006(2)
C41 0.015(3) 0.023(3) 0.023(3) -0.001(2) -0.006(2) -0.008(2)
C42 0.025(3) 0.024(3) 0.030(4) 0.001(3) -0.003(3) -0.011(3)
C43 0.034(4) 0.034(4) 0.033(4) -0.010(3) 0.000(3) -0.013(3)
C44 0.027(3) 0.044(4) 0.024(3) -0.004(3) 0.001(3) -0.017(3)
C45 0.026(3) 0.043(4) 0.030(4) 0.008(3) -0.008(3) -0.013(3)
C46 0.021(3) 0.026(3) 0.025(3) 0.002(3) -0.007(2) -0.006(2)
C47 0.016(3) 0.020(3) 0.022(3) -0.002(2) 0.000(2) -0.006(2)
C48 0.020(3) 0.024(3) 0.031(4) -0.001(3) -0.004(3) -0.004(2)
C49 0.024(3) 0.029(3) 0.027(3) 0.003(3) -0.007(3) -0.006(3)
C50 0.022(3) 0.024(3) 0.030(4) 0.004(3) -0.005(3) 0.003(2)
C51 0.040(4) 0.016(3) 0.030(4) 0.000(3) -0.006(3) -0.004(3)
C52 0.021(3) 0.022(3) 0.033(4) 0.001(3) -0.008(3) -0.008(2)
C53 0.018(3) 0.016(3) 0.024(3) 0.002(2) -0.003(2) -0.004(2)
C54 0.016(3) 0.023(3) 0.030(3) -0.003(3) -0.005(2) -0.006(2)
C55 0.017(3) 0.030(3) 0.037(4) -0.004(3) -0.001(3) -0.003(3)
C56 0.027(3) 0.023(3) 0.040(4) 0.005(3) -0.014(3) -0.012(3)
C57 0.019(3) 0.019(3) 0.034(4) 0.000(3) -0.004(3) -0.002(2)
C58 0.024(3) 0.018(3) 0.026(3) 0.005(2) -0.008(3) -0.003(2)

loop_
_atom_type_symbol
_atom_type_description
_atom_type_scat_dispersion_real
_atom_type_scat_dispersion_imag
_atom_type_scat_source
C C 0.0033 0.0016 'International Tables Vol C Tables 4.2.6.8 and 6.1.1.4'
H H 0.0000 0.0000 'International Tables Vol C Tables 4.2.6.8 and 6.1.1.4'
O O 0.0106 0.0060 'International Tables Vol C Tables 4.2.6.8 and 6.1.1.4'
F F 0.0171 0.0103 'International Tables Vol C Tables 4.2.6.8 and 6.1.1.4'
P P 0.1023 0.0942 'International Tables Vol C Tables 4.2.6.8 and 6.1.1.4'
S S 0.1246 0.1234 'International Tables Vol C Tables 4.2.6.8 and 6.1.1.4'
Cl Cl 0.1484 0.1585 'International Tables Vol C Tables 4.2.6.8 and 6.1.1.4'
Ru Ru -1.2594 0.8363 'International Tables Vol C Tables 4.2.6.8 and 6.1.1.4'

loop_
_geom_angle_atom_site_label_1
_geom_angle_atom_site_label_2
_geom_angle_atom_site_label_3
_geom_angle
Cl2 C1S Cl1 113.1(6)
Cl2 C1S H1S1 109.0
Cl1 C1S H1S1 109.0
Cl2 C1S H1S2 109.0
Cl1 C1S H1S2 109.0
H1S1 C1S H1S2 107.8
Cl1A C1SA Cl2A 107.0(19)
Cl1A C1SA H1S3 110.3
Cl2A C1SA H1S3 110.3
Cl1A C1SA H1S4 110.3
Cl2A C1SA H1S4 110.3
H1S3 C1SA H1S4 108.6
O5 S1 O4 114.7(3)
O5 S1 O3 116.0(3)
O4 S1 O3 115.0(3)
O5 S1 C1A 102.9(4)
O4 S1 C1A 102.7(3)
O3 S1 C1A 102.9(3)
F2 C1A F3 107.1(6)
F2 C1A F1 106.0(7)
F3 C1A F1 106.2(7)
F2 C1A S1 114.0(7)
F3 C1A S1 111.1(5)
F1 C1A S1 111.9(5)
C1 Ru1 C2 93.7(2)
C1 Ru1 C3 172.2(2)
C2 Ru1 C3 94.2(2)
C1 Ru1 P3 91.51(18)
C2 Ru1 P3 94.87(17)
C3 Ru1 P3 87.24(16)
C1 Ru1 P2 93.41(18)
C2 Ru1 P2 95.61(17)
C3 Ru1 P2 86.41(16)
P3 Ru1 P2 168.10(5)
C1 Ru1 H1 86(2)
C2 Ru1 H1 179(2)
C3 Ru1 H1 86(2)
P3 Ru1 H1 84(2)
P2 Ru1 H1 85(2)
C4 P1 C17 109.1(3)
C4 P1 C11 109.7(3)
C17 P1 C11 109.2(3)
C4 P1 C5 110.0(3)
C17 P1 C5 110.0(3)
C11 P1 C5 108.9(3)
C23 P2 C35 104.7(3)
C23 P2 C29 103.7(3)
C35 P2 C29 104.9(3)
C23 P2 Ru1 114.32(19)
C35 P2 Ru1 115.4(2)
C29 P2 Ru1 112.63(19)
C53 P3 C47 104.6(3)
C53 P3 C41 102.8(3)
C47 P3 C41 100.8(3)
C53 P3 Ru1 114.9(2)
C47 P3 Ru1 114.70(19)
C41 P3 Ru1 117.14(19)
O1 C1 Ru1 178.9(6)
O2 C2 Ru1 177.2(5)
C4 C3 Ru1 177.4(5)
C3 C4 P1 172.4(5)
C10 C5 C6 120.2(6)
C10 C5 P1 120.5(5)
C6 C5 P1 119.3(5)
C5 C6 C7 120.1(6)
C5 C6 H6 120.0
C7 C6 H6 120.0
C8 C7 C6 119.0(7)
C8 C7 H7 120.5
C6 C7 H7 120.5
C9 C8 C7 121.5(6)
C9 C8 H8 119.3
C7 C8 H8 119.3
C8 C9 C10 119.5(7)
C8 C9 H9 120.3
C10 C9 H9 120.3
C5 C10 C9 119.8(7)
C5 C10 H10 120.1
C9 C10 H10 120.1
C12 C11 C16 119.9(6)
C12 C11 P1 119.5(5)
C16 C11 P1 120.5(5)
C11 C12 C13 120.2(7)
C11 C12 H12 119.9
C13 C12 H12 119.9
C14 C13 C12 119.5(7)
C14 C13 H13 120.3
C12 C13 H13 120.3
C13 C14 C15 120.6(6)
C13 C14 H14 119.7
C15 C14 H14 119.7
C16 C15 C14 119.7(7)
C16 C15 H15 120.2
C14 C15 H15 120.2
C15 C16 C11 120.2(6)
C15 C16 H16 119.9
C11 C16 H16 119.9
C18 C17 C22 119.2(6)
C18 C17 P1 122.6(5)
C22 C17 P1 118.1(5)
C19 C18 C17 119.1(6)
C19 C18 H18 120.5
C17 C18 H18 120.5
C20 C19 C18 120.9(6)
C20 C19 H19 119.6
C18 C19 H19 119.6
C19 C20 C21 120.1(6)
C19 C20 H20 119.9
C21 C20 H20 119.9
C22 C21 C20 120.1(6)
C22 C21 H21 119.9
C20 C21 H21 119.9
C21 C22 C17 120.5(6)
C21 C22 H22 119.7
C17 C22 H22 119.7
C24 C23 C28 118.7(6)
C24 C23 P2 123.5(5)
C28 C23 P2 117.8(5)
C25 C24 C23 120.3(6)
C25 C24 H24 119.9
C23 C24 H24 119.9
C26 C25 C24 120.9(6)
C26 C25 H25 119.5
C24 C25 H25 119.5
C25 C26 C27 118.8(6)
C25 C26 H26 120.6
C27 C26 H26 120.6
C28 C27 C26 121.0(6)
C28 C27 H27 119.5
C26 C27 H27 119.5
C27 C28 C23 120.3(6)
C27 C28 H28 119.8
C23 C28 H28 119.8
C30 C29 C34 120.3(6)
C30 C29 P2 121.8(5)
C34 C29 P2 117.9(4)
C29 C30 C31 119.7(6)
C29 C30 H30 120.1
C31 C30 H30 120.1
C32 C31 C30 119.9(6)
C32 C31 H31 120.1
C30 C31 H31 120.1
C31 C32 C33 120.8(6)
C31 C32 H32 119.6
C33 C32 H32 119.6
C32 C33 C34 118.9(6)
C32 C33 H33 120.6
C34 C33 H33 120.6
C29 C34 C33 120.3(6)
C29 C34 H34 119.9
C33 C34 H34 119.9
C36 C35 C40 118.9(6)
C36 C35 P2 122.4(5)
C40 C35 P2 118.6(5)
C37 C36 C35 119.7(6)
C37 C36 H36 120.1
C35 C36 H36 120.1
C38 C37 C36 120.8(6)
C38 C37 H37 119.6
C36 C37 H37 119.6
C39 C38 C37 119.8(6)
C39 C38 H38 120.1
C37 C38 H38 120.1
C38 C39 C40 120.6(6)
C38 C39 H39 119.7
C40 C39 H39 119.7
C39 C40 C35 120.2(6)
C39 C40 H40 119.9
C35 C40 H40 119.9
C42 C41 C46 119.3(6)
C42 C41 P3 120.8(5)
C46 C41 P3 119.9(5)
C41 C42 C43 120.4(6)
C41 C42 H42 119.8
C43 C42 H42 119.8
C44 C43 C42 120.2(6)
C44 C43 H43 119.9
C42 C43 H43 119.9
C45 C44 C43 119.5(6)
C45 C44 H44 120.2
C43 C44 H44 120.2
C44 C45 C46 120.8(6)
C44 C45 H45 119.6
C46 C45 H45 119.6
C41 C46 C45 119.7(6)
C41 C46 H46 120.2
C45 C46 H46 120.2
C52 C47 C48 119.5(6)
C52 C47 P3 123.2(5)
C48 C47 P3 117.1(4)
C49 C48 C47 119.8(6)
C49 C48 H48 120.1
C47 C48 H48 120.1
C50 C49 C48 120.6(6)
C50 C49 H49 119.7
C48 C49 H49 119.7
C49 C50 C51 119.7(6)
C49 C50 H50 120.1
C51 C50 H50 120.1
C50 C51 C52 120.8(6)
C50 C51 H51 119.6
C52 C51 H51 119.6
C51 C52 C47 119.5(6)
C51 C52 H52 120.2
C47 C52 H52 120.2
C58 C53 C54 119.1(6)
C58 C53 P3 120.0(4)
C54 C53 P3 120.9(5)
C53 C54 C55 119.1(6)
C53 C54 H54 120.5
C55 C54 H54 120.5
C56 C55 C54 121.3(6)
C56 C55 H55 119.4
C54 C55 H55 119.4
C55 C56 C57 119.7(6)
C55 C56 H56 120.1
C57 C56 H56 120.1
C58 C57 C56 120.6(6)
C58 C57 H57 119.7
C56 C57 H57 119.7
C57 C58 C53 120.2(6)
C57 C58 H58 119.9
C53 C58 H58 119.9

loop_
_geom_bond_atom_site_label_1
_geom_bond_atom_site_label_2
_geom_bond_distance
Cl1 C1S 1.742(6)
C1S Cl2 1.742(6)
C1S H1S1 0.9900
C1S H1S2 0.9900
Cl1A C1SA 1.742(6)
C1SA Cl2A 1.742(6)
C1SA H1S3 0.9900
C1SA H1S4 0.9900
S1 O5 1.434(5)
S1 O4 1.442(5)
S1 O3 1.444(5)
S1 C1A 1.805(8)
F1 C1A 1.359(10)
F2 C1A 1.322(9)
F3 C1A 1.354(9)
Ru1 C1 1.898(7)
Ru1 C2 1.952(6)
Ru1 C3 2.041(6)
Ru1 P3 2.3623(15)
Ru1 P2 2.3761(15)
Ru1 H1 1.64(6)
P1 C4 1.698(6)
P1 C17 1.788(6)
P1 C11 1.791(6)
P1 C5 1.797(6)
P2 C23 1.817(6)
P2 C35 1.823(6)
P2 C29 1.835(6)
P3 C53 1.822(6)
P3 C47 1.835(6)
P3 C41 1.839(6)
O1 C1 1.153(8)
O2 C2 1.152(8)
C3 C4 1.235(9)
C5 C10 1.390(9)
C5 C6 1.394(9)
C6 C7 1.399(9)
C6 H6 0.9500
C7 C8 1.386(10)
C7 H7 0.9500
C8 C9 1.382(11)
C8 H8 0.9500
C9 C10 1.398(10)
C9 H9 0.9500
C10 H10 0.9500
C11 C12 1.379(9)
C11 C16 1.395(9)
C12 C13 1.398(10)
C12 H12 0.9500
C13 C14 1.380(10)
C13 H13 0.9500
C14 C15 1.392(10)
C14 H14 0.9500
C15 C16 1.380(10)
C15 H15 0.9500
C16 H16 0.9500
C17 C18 1.396(9)
C17 C22 1.409(9)
C18 C19 1.388(9)
C18 H18 0.9500
C19 C20 1.375(10)
C19 H19 0.9500
C20 C21 1.384(10)
C20 H20 0.9500
C21 C22 1.362(9)
C21 H21 0.9500
C22 H22 0.9500
C23 C24 1.402(9)
C23 C28 1.404(8)
C24 C25 1.388(9)
C24 H24 0.9500
C25 C26 1.386(9)
C25 H25 0.9500
C26 C27 1.397(9)
C26 H26 0.9500
C27 C28 1.379(9)
C27 H27 0.9500
C28 H28 0.9500
C29 C30 1.374(9)
C29 C34 1.403(8)
C30 C31 1.419(9)
C30 H30 0.9500
C31 C32 1.380(10)
C31 H31 0.9500
C32 C33 1.400(10)
C32 H32 0.9500
C33 C34 1.403(9)
C33 H33 0.9500
C34 H34 0.9500
C35 C36 1.403(9)
C35 C40 1.409(9)
C36 C37 1.395(9)
C36 H36 0.9500
C37 C38 1.387(10)
C37 H37 0.9500
C38 C39 1.379(10)
C38 H38 0.9500
C39 C40 1.389(9)
C39 H39 0.9500
C40 H40 0.9500
C41 C42 1.387(9)
C41 C46 1.393(9)
C42 C43 1.396(10)
C42 H42 0.9500
C43 C44 1.389(10)
C43 H43 0.9500
C44 C45 1.371(10)
C44 H44 0.9500
C45 C46 1.403(10)
C45 H45 0.9500
C46 H46 0.9500
C47 C52 1.397(8)
C47 C48 1.397(9)
C48 C49 1.385(9)
C48 H48 0.9500
C49 C50 1.378(9)
C49 H49 0.9500
C50 C51 1.380(10)
C50 H50 0.9500
C51 C52 1.387(9)
C51 H51 0.9500
C52 H52 0.9500
C53 C58 1.400(9)
C53 C54 1.401(8)
C54 C55 1.409(9)
C54 H54 0.9500
C55 C56 1.351(10)
C55 H55 0.9500
C56 C57 1.397(9)
C56 H56 0.9500
C57 C58 1.378(9)
C57 H57 0.9500
C58 H58 0.9500

loop_
_geom_torsion_atom_site_label_1
_geom_torsion_atom_site_label_2
_geom_torsion_atom_site_label_3
_geom_torsion_atom_site_label_4
_geom_torsion
O5 S1 C1A F2 60.1(7)
O4 S1 C1A F2 179.4(6)
O3 S1 C1A F2 -60.9(7)
O5 S1 C1A F3 -61.1(7)
O4 S1 C1A F3 58.3(7)
O3 S1 C1A F3 178.0(6)
O5 S1 C1A F1 -179.6(5)
O4 S1 C1A F1 -60.3(6)
O3 S1 C1A F1 59.5(6)
C1 Ru1 P2 C23 -107.8(3)
C2 Ru1 P2 C23 -13.8(3)
C3 Ru1 P2 C23 80.0(3)
P3 Ru1 P2 C23 137.9(3)
C1 Ru1 P2 C35 13.7(3)
C2 Ru1 P2 C35 107.7(3)
C3 Ru1 P2 C35 -158.4(3)
P3 Ru1 P2 C35 -100.6(3)
C1 Ru1 P2 C29 134.2(3)
C2 Ru1 P2 C29 -131.8(3)
C3 Ru1 P2 C29 -38.0(3)
P3 Ru1 P2 C29 19.9(4)
C1 Ru1 P3 C53 -12.5(3)
C2 Ru1 P3 C53 -106.3(3)
C3 Ru1 P3 C53 159.7(3)
P2 Ru1 P3 C53 101.9(3)
C1 Ru1 P3 C47 108.8(3)
C2 Ru1 P3 C47 15.0(3)
C3 Ru1 P3 C47 -78.9(3)
P2 Ru1 P3 C47 -136.7(3)
C1 Ru1 P3 C41 -133.3(3)
C2 Ru1 P3 C41 132.9(3)
C3 Ru1 P3 C41 38.9(3)
P2 Ru1 P3 C41 -18.9(4)
C4 P1 C5 C10 145.2(6)
C17 P1 C5 C10 -94.5(6)
C11 P1 C5 C10 25.0(7)
C4 P1 C5 C6 -33.6(6)
C17 P1 C5 C6 86.6(5)
C11 P1 C5 C6 -153.8(5)
C10 C5 C6 C7 0.9(10)
P1 C5 C6 C7 179.7(5)
C5 C6 C7 C8 -0.3(10)
C6 C7 C8 C9 -0.2(11)
C7 C8 C9 C10 0.1(12)
C6 C5 C10 C9 -1.0(11)
P1 C5 C10 C9 -179.8(6)
C8 C9 C10 C5 0.5(12)
C4 P1 C11 C12 -34.5(6)
C17 P1 C11 C12 -154.0(5)
C5 P1 C11 C12 85.9(6)
C4 P1 C11 C16 149.0(5)
C17 P1 C11 C16 29.5(6)
C5 P1 C11 C16 -90.6(6)
C16 C11 C12 C13 1.0(10)
P1 C11 C12 C13 -175.6(5)
C11 C12 C13 C14 -1.4(11)
C12 C13 C14 C15 0.7(11)
C13 C14 C15 C16 0.3(11)
C14 C15 C16 C11 -0.7(11)
C12 C11 C16 C15 0.1(10)
P1 C11 C16 C15 176.6(5)
C4 P1 C17 C18 124.4(5)
C11 P1 C17 C18 -115.7(5)
C5 P1 C17 C18 3.7(6)
C4 P1 C17 C22 -52.6(6)
C11 P1 C17 C22 67.3(6)
C5 P1 C17 C22 -173.3(5)
C22 C17 C18 C19 1.7(9)
P1 C17 C18 C19 -175.2(5)
C17 C18 C19 C20 -0.7(10)
C18 C19 C20 C21 -1.7(11)
C19 C20 C21 C22 3.1(11)
C20 C21 C22 C17 -2.0(11)
C18 C17 C22 C21 -0.4(10)
P1 C17 C22 C21 176.7(5)
C35 P2 C23 C24 10.1(6)
C29 P2 C23 C24 -99.7(5)
Ru1 P2 C23 C24 137.4(4)
C35 P2 C23 C28 -171.9(5)
C29 P2 C23 C28 78.3(5)
Ru1 P2 C23 C28 -44.6(5)
C28 C23 C24 C25 1.1(9)
P2 C23 C24 C25 179.1(5)
C23 C24 C25 C26 -2.1(9)
C24 C25 C26 C27 1.5(9)
C25 C26 C27 C28 0.0(9)
C26 C27 C28 C23 -1.0(9)
C24 C23 C28 C27 0.4(9)
P2 C23 C28 C27 -177.7(5)
C23 P2 C29 C30 -7.0(6)
C35 P2 C29 C30 -116.5(5)
Ru1 P2 C29 C30 117.1(5)
C23 P2 C29 C34 175.7(4)
C35 P2 C29 C34 66.2(5)
Ru1 P2 C29 C34 -60.2(5)
C34 C29 C30 C31 1.9(9)
P2 C29 C30 C31 -175.4(5)
C29 C30 C31 C32 -3.3(9)
C30 C31 C32 C33 1.7(10)
C31 C32 C33 C34 1.4(9)
C30 C29 C34 C33 1.2(9)
P2 C29 C34 C33 178.5(5)
C32 C33 C34 C29 -2.8(9)
C23 P2 C35 C36 -112.8(5)
C29 P2 C35 C36 -4.0(6)
Ru1 P2 C35 C36 120.6(5)
C23 P2 C35 C40 70.8(5)
C29 P2 C35 C40 179.6(5)
Ru1 P2 C35 C40 -55.8(5)
C40 C35 C36 C37 2.6(9)
P2 C35 C36 C37 -173.7(5)
C35 C36 C37 C38 -0.9(10)
C36 C37 C38 C39 -0.5(10)
C37 C38 C39 C40 0.2(10)
C38 C39 C40 C35 1.6(9)
C36 C35 C40 C39 -3.0(9)
P2 C35 C40 C39 173.5(5)
C53 P3 C41 C42 -95.9(5)
C47 P3 C41 C42 156.3(5)
Ru1 P3 C41 C42 31.1(5)
C53 P3 C41 C46 81.3(5)
C47 P3 C41 C46 -26.5(5)
Ru1 P3 C41 C46 -151.7(4)
C46 C41 C42 C43 -0.4(9)
P3 C41 C42 C43 176.9(5)
C41 C42 C43 C44 1.3(10)
C42 C43 C44 C45 -0.6(10)
C43 C44 C45 C46 -0.9(10)
C42 C41 C46 C45 -1.2(9)
P3 C41 C46 C45 -178.4(5)
C44 C45 C46 C41 1.8(9)
C53 P3 C47 C52 -3.3(6)
C41 P3 C47 C52 103.1(5)
Ru1 P3 C47 C52 -130.1(5)
C53 P3 C47 C48 -178.5(5)
C41 P3 C47 C48 -72.1(5)
Ru1 P3 C47 C48 54.7(5)
C52 C47 C48 C49 -2.5(9)
P3 C47 C48 C49 172.9(5)
C47 C48 C49 C50 2.5(10)
C48 C49 C50 C51 -0.3(10)
C49 C50 C51 C52 -1.9(10)
C50 C51 C52 C47 1.9(10)
C48 C47 C52 C51 0.3(9)
P3 C47 C52 C51 -174.7(5)
C47 P3 C53 C58 -61.7(5)
C41 P3 C53 C58 -166.6(5)
Ru1 P3 C53 C58 65.0(5)
C47 P3 C53 C54 119.7(5)
C41 P3 C53 C54 14.8(5)
Ru1 P3 C53 C54 -113.6(5)
C58 C53 C54 C55 0.1(9)
P3 C53 C54 C55 178.7(5)
C53 C54 C55 C56 1.0(10)
C54 C55 C56 C57 -0.7(10)
C55 C56 C57 C58 -0.8(9)
C56 C57 C58 C53 1.9(9)
C54 C53 C58 C57 -1.6(8)
P3 C53 C58 C57 179.8(4)
